data_1520019
loop_
_publ_author_name
'Moreno Pineda, Eufemio'
'Chilton, Nicholas F.'
'Tuna, Floriana'
'Winpenny, Richard E. P.'
'McInnes, Eric J. L.'

_publ_section_title
;
 Systematic Study of a Family of Butterfly-Like {M <sub>2</sub> Ln
 <sub>2</sub> } Molecular Magnets (M = Mg <sup>II</sup> , Mn
 <sup>III</sup> , Co <sup>II</sup> , Ni <sup>II</sup> , and Cu
 <sup>II</sup> ; Ln = Y <sup>III</sup> , Gd <sup>III</sup> , Tb
 <sup>III</sup> , Dy <sup>III</sup> , Ho <sup>III</sup> , and Er
 <sup>III</sup> )
;
_journal_issue 12
_journal_name_full 'Inorganic Chemistry'
_journal_page_first 5930
_journal_page_last 5941
_journal_paper_doi 10.1021/acs.inorgchem.5b00746
_journal_volume 54
_journal_year 2015
_chemical_formula_moiety 'C50 H90 Dy2 Mn2 O22, 2(C6 H16 N), 3(C2 N)'
_chemical_formula_sum 'C68 H122 Dy2 Mn2 N5 O22'
_chemical_formula_weight 1796.58
_space_group_crystal_system triclinic
_space_group_IT_number 2
_space_group_name_Hall '-P 1'
_space_group_name_H-M_alt 'P -1'
_symmetry_space_group_name_Hall '-P 1'
_symmetry_space_group_name_H-M 'P -1'
_atom_sites_solution_hydrogens geom
_atom_sites_solution_primary iterative
_audit_creation_date 2015-02-16
_audit_creation_method
;
Olex2 1.2
(compiled 2015.01.26 svn.r3151 for OlexSys, GUI svn.r4998)
;
_cell_angle_alpha 71.5364(15)
_cell_angle_beta 64.2521(15)
_cell_angle_gamma 81.4352(15)
_cell_formula_units_Z 1
_cell_length_a 13.2219(2)
_cell_length_b 13.5495(3)
_cell_length_c 14.1560(2)
_cell_measurement_reflns_used 13307
_cell_measurement_temperature 106(1)
_cell_measurement_theta_max 28.6250
_cell_measurement_theta_min 3.2200
_cell_volume 2166.48(7)
_computing_cell_refinement
;
CrysAlisPro, Agilent Technologies,
Version 1.171.36.28 (release 01-02-2013 CrysAlis171 .NET)
(compiled Feb  1 2013,16:14:44)
;
_computing_data_collection
;
CrysAlisPro, Agilent Technologies,
Version 1.171.36.28 (release 01-02-2013 CrysAlis171 .NET)
(compiled Feb  1 2013,16:14:44)
;
_computing_data_reduction
;
CrysAlisPro, Agilent Technologies,
Version 1.171.36.28 (release 01-02-2013 CrysAlis171 .NET)
(compiled Feb  1 2013,16:14:44)
;
_computing_molecular_graphics 'Olex2 (Dolomanov et al., 2009)'
_computing_publication_material 'Olex2 (Dolomanov et al., 2009)'
_computing_structure_refinement 'ShelXL (Sheldrick, 2008)'
_computing_structure_solution
;
Superflip (Palatinus & Chapuis, 2007;Palatinus & van der Lee, 2008;
Palatinus et al., 2012)
;
_diffrn_ambient_temperature 106(1)
_diffrn_detector_area_resol_mean 8.3367
_diffrn_measured_fraction_theta_full 0.998
_diffrn_measured_fraction_theta_max 0.998
_diffrn_measurement_details
;
  1 omega   26.00   58.00   0.5000   10.0000
omega____ theta____ kappa____ phi______ frames
    -       22.6371  -57.0000  -60.0000 64

  2 omega  -23.00   64.50   0.5000   10.0000
omega____ theta____ kappa____ phi______ frames
    -       22.6371  -99.0000   90.0000 175

  3 omega   -7.00  113.00   0.5000   10.0000
omega____ theta____ kappa____ phi______ frames
    -       22.6371   57.0000 -150.0000 240

  4 omega  -15.00  115.00   0.5000   10.0000
omega____ theta____ kappa____ phi______ frames
    -       22.6371   77.0000  -60.0000 260

  5 omega  -68.00  -40.50   0.5000   10.0000
omega____ theta____ kappa____ phi______ frames
    -       22.6371  -57.0000  -60.0000 55
;
_diffrn_measurement_device_type 'Xcalibur, Sapphire2, large Be window'
_diffrn_measurement_method '\w scans'
_diffrn_orient_matrix_UB_11 -0.0130541000
_diffrn_orient_matrix_UB_12 -0.0067518000
_diffrn_orient_matrix_UB_13 0.0558269000
_diffrn_orient_matrix_UB_21 0.0093136000
_diffrn_orient_matrix_UB_22 0.0536621000
_diffrn_orient_matrix_UB_23 -0.0119515000
_diffrn_orient_matrix_UB_31 -0.0573652000
_diffrn_orient_matrix_UB_32 0.0110101000
_diffrn_orient_matrix_UB_33 0.0102195000
_diffrn_radiation_monochromator graphite
_diffrn_radiation_type MoK\a
_diffrn_radiation_wavelength 0.71073
_diffrn_reflns_av_R_equivalents 0.0184
_diffrn_reflns_av_unetI/netI 0.0259
_diffrn_reflns_Laue_measured_fraction_full 0.998
_diffrn_reflns_Laue_measured_fraction_max 0.998
_diffrn_reflns_limit_h_max 16
_diffrn_reflns_limit_h_min -15
_diffrn_reflns_limit_k_max 16
_diffrn_reflns_limit_k_min -16
_diffrn_reflns_limit_l_max 17
_diffrn_reflns_limit_l_min -17
_diffrn_reflns_number 14748
_diffrn_reflns_point_group_measured_fraction_full 0.998
_diffrn_reflns_point_group_measured_fraction_max 0.998
_diffrn_reflns_theta_full 25.242
_diffrn_reflns_theta_max 26.372
_diffrn_reflns_theta_min 2.962
_diffrn_source 'Enhance (Mo) X-ray Source'
_exptl_absorpt_coefficient_mu 2.055
_exptl_absorpt_correction_T_max 1.00000
_exptl_absorpt_correction_T_min 0.74005
_exptl_absorpt_correction_type multi-scan
_exptl_absorpt_process_details
;
CrysAlisPro, Agilent Technologies,
Version 1.171.36.28 (release 01-02-2013 CrysAlis171 .NET)
(compiled Feb  1 2013,16:14:44)
Empirical absorption correction using spherical harmonics,
 implemented in SCALE3 ABSPACK scaling algorithm.
;
_exptl_crystal_colour 'clear orange'
_exptl_crystal_colour_lustre clear
_exptl_crystal_colour_primary orange
_exptl_crystal_density_diffrn 1.377
_exptl_crystal_description
;
;
_exptl_crystal_F_000 923
_exptl_crystal_size_max 0.4
_exptl_crystal_size_mid 0.4
_exptl_crystal_size_min 0.3
_refine_diff_density_max 1.340
_refine_diff_density_min -0.703
_refine_diff_density_rms 0.098
_refine_ls_extinction_method none
_refine_ls_goodness_of_fit_ref 1.049
_refine_ls_hydrogen_treatment constr
_refine_ls_matrix_type full
_refine_ls_number_parameters 572
_refine_ls_number_reflns 8838
_refine_ls_number_restraints 44
_refine_ls_restrained_S_all 1.051
_refine_ls_R_factor_all 0.0276
_refine_ls_R_factor_gt 0.0260
_refine_ls_shift/su_max 0.001
_refine_ls_shift/su_mean 0.000
_refine_ls_structure_factor_coef Fsqd
_refine_ls_weighting_details 'w=1/[\s^2^(Fo^2^)+(0.0393P)^2^+2.2910P] where P=(Fo^2^+2Fc^2^)/3'
_refine_ls_weighting_scheme calc
_refine_ls_wR_factor_gt 0.0693
_refine_ls_wR_factor_ref 0.0704
_reflns_Friedel_coverage 0.000
_reflns_number_gt 8482
_reflns_number_total 8838
_reflns_threshold_expression 'I > 2\s(I)'
_cod_data_source_file MnDy.cif
_cod_data_source_block MnDy
_cod_original_cell_volume 2166.49(7)
_cod_database_code 1520019
_shelx_space_group_comment
;
The symmetry employed for this shelxl refinement is uniquely defined
by the following loop, which should always be used as a source of
symmetry information in preference to the above space-group names.
They are only intended as comments.
;
_reflns_odcompleteness_completeness 99.88
_reflns_odcompleteness_iscentric 1
_reflns_odcompleteness_theta 26.32
_olex2_refinement_description
;
1. Fixed Uiso
 At 1.2 times of:
  All C(H,H) groups, All N(H) groups
 At 1.5 times of:
  All C(H,H,H) groups
2. Restrained distances
 C35-C34
 1.52 with sigma of 0.02
 N1A-C26A = C26A-C27A
 1.52 with sigma of 0.02
 C26B-C27B
 1.52 with sigma of 0.02
 N1A-C27A
 2.633 with sigma of 0.04
3. Rigid bond restraints
 N3, C34, C35
 with sigma for 1-2 distances of 0.01 and sigma for 1-3 distances of 0.01
4. Uiso/Uaniso restraints and constraints
N3 \\sim C34 \\sim C35: within 1.7A with sigma of 0.04 and sigma for terminal
atoms of 0.08
Uanis(C1) \\sim Ueq: with sigma of 0.02 and sigma for terminal atoms of 0.01
Uanis(N3) \\sim Ueq, Uanis(C35) \\sim Ueq, Uanis(C34) \\sim Ueq: with sigma of
0.02 and sigma for terminal atoms of 0.01
Uanis(C4A) = Uanis(C3B) = Uanis(C3A) = Uanis(C5B) = Uanis(C5A) = Uanis(C4B)
5. Rigid body (RIGU) restrains
 C27A, C29A, C31A
 with sigma for 1-2 distances of 0.004 and sigma for 1-3 distances of 0.004
 C27B, C29B, C31B
 with sigma for 1-2 distances of 0.004 and sigma for 1-3 distances of 0.004
 N1A, N1B
 with sigma for 1-2 distances of 0.004 and sigma for 1-3 distances of 0.004
 C26A, C28A, C30A
 with sigma for 1-2 distances of 0.004 and sigma for 1-3 distances of 0.004
 C26B, C28B, C30B
 with sigma for 1-2 distances of 0.004 and sigma for 1-3 distances of 0.004
6. Others
 Sof(O2)=Sof(C3B)=Sof(H3BA)=Sof(H3BB)=Sof(H3BC)=Sof(C4B)=Sof(H4BA)=Sof(H4BB)=
 Sof(H4BC)=Sof(C5B)=Sof(H5BA)=Sof(H5BB)=Sof(H5BC)=Sof(N1B)=Sof(H1B)=Sof(C26B)=
 Sof(H26C)=Sof(H26D)=Sof(C27B)=Sof(H27D)=Sof(H27E)=Sof(H27F)=Sof(C28B)=
 Sof(H28C)=Sof(H28D)=Sof(C29B)=Sof(H29D)=Sof(H29E)=Sof(H29F)=Sof(C30B)=
 Sof(H30C)=Sof(H30D)=Sof(C31B)=Sof(H31D)=Sof(H31E)=Sof(H31F)=Sof(N2B)=Sof(C32B)=
 1-FVAR(1)
 Sof(O2A)=Sof(C3A)=Sof(H3AA)=Sof(H3AB)=Sof(H3AC)=Sof(C4A)=Sof(H4AA)=Sof(H4AB)=
 Sof(H4AC)=Sof(C5A)=Sof(H5AA)=Sof(H5AB)=Sof(H5AC)=Sof(N1A)=Sof(H1A)=Sof(C26A)=
 Sof(H26A)=Sof(H26B)=Sof(C27A)=Sof(H27A)=Sof(H27B)=Sof(H27C)=Sof(C28A)=
 Sof(H28A)=Sof(H28B)=Sof(C29A)=Sof(H29A)=Sof(H29B)=Sof(H29C)=Sof(C30A)=
 Sof(H30A)=Sof(H30B)=Sof(C31A)=Sof(H31A)=Sof(H31B)=Sof(H31C)=Sof(N2A)=Sof(C32A)=
 FVAR(1)
 Fixed Sof: N3(0.5) C34(0.5) C35(0.5)
7.a Ternary CH refined with riding coordinates:
 N1A(H1A), N1B(H1B)
7.b Secondary CH2 refined with riding coordinates:
 C26A(H26A,H26B), C28A(H28A,H28B), C30A(H30A,H30B), C26B(H26C,H26D), C28B(H28C,
 H28D), C30B(H30C,H30D)
7.c Idealised Me refined as rotating group:
 C8(H8A,H8B,H8C), C9(H9A,H9B,H9C), C10(H10A,H10B,H10C), C13(H13A,H13B,H13C),
 C14(H14A,H14B,H14C), C15(H15A,H15B,H15C), C18(H18A,H18B,H18C), C19(H19A,H19B,
 H19C), C20(H20A,H20B,H20C), C23(H23A,H23B,H23C), C24(H24A,H24B,H24C), C25(H25A,
 H25B,H25C), C3A(H3AA,H3AB,H3AC), C4A(H4AA,H4AB,H4AC), C5A(H5AA,H5AB,H5AC),
 C3B(H3BA,H3BB,H3BC), C4B(H4BA,H4BB,H4BC), C5B(H5BA,H5BB,H5BC), C27A(H27A,H27B,
 H27C), C29A(H29A,H29B,H29C), C31A(H31A,H31B,H31C), C27B(H27D,H27E,H27F),
 C29B(H29D,H29E,H29F), C31B(H31D,H31E,H31F)
;
_shelx_shelxl_version_number 2014/7
_olex2_date_sample_data_collection 2012-09-29
_olex2_submission_special_instructions 'No special instructions were received'

loop_
_space_group_symop_operation_xyz
'x, y, z'
'-x, -y, -z'

loop_
_atom_site_label
_atom_site_type_symbol
_atom_site_fract_x
_atom_site_fract_y
_atom_site_fract_z
_atom_site_U_iso_or_equiv
_atom_site_adp_type
_atom_site_occupancy
_atom_site_site_symmetry_order
_atom_site_calc_flag
_atom_site_refinement_flags_posn
_atom_site_refinement_flags_adp
_atom_site_refinement_flags_occupancy
_atom_site_disorder_assembly
_atom_site_disorder_group
Dy1 Dy 0.13666(2) 0.67360(2) 0.79276(2) 0.01774(5) Uani 1 1 d . . . . .
Mn1 Mn -0.07687(3) 0.49988(3) 0.95649(3) 0.01663(8) Uani 1 1 d . . . . .
O1 O 0.19030(17) 0.83532(14) 0.68364(17) 0.0303(5) Uani 1 1 d . . . . .
O1OH O 0.00563(14) 0.59577(13) 0.96347(14) 0.0169(3) Uani 1 1 d . . . . .
O3 O 0.1798(2) 0.62507(19) 0.63137(17) 0.0410(6) Uani 1 1 d . . . . .
O4 O 0.06743(16) 0.51759(15) 0.78078(15) 0.0245(4) Uani 1 1 d . . . . .
O5 O -0.03209(16) 0.72905(15) 0.77557(17) 0.0290(4) Uani 1 1 d . . . . .
O6 O -0.15997(15) 0.60489(15) 0.88379(16) 0.0242(4) Uani 1 1 d . . . . .
O7 O 0.18378(17) 0.73185(15) 0.90658(16) 0.0284(4) Uani 1 1 d . . . . .
O8 O 0.14964(15) 0.60524(14) 1.06239(15) 0.0230(4) Uani 1 1 d . . . . .
O9 O 0.33580(17) 0.62821(17) 0.72938(18) 0.0374(5) Uani 1 1 d . . . . .
O10 O 0.22338(15) 0.51759(14) 0.87571(15) 0.0223(4) Uani 1 1 d . . . . .
C1 C 0.2080(4) 0.9294(3) 0.6539(4) 0.084(2) Uani 1 1 d . U . . .
C2 C 0.1225(3) 1.0039(3) 0.7100(3) 0.0555(11) Uani 1 1 d . . . . .
C6 C 0.1259(2) 0.5418(2) 0.6791(2) 0.0248(6) Uani 1 1 d . . . . .
C7 C 0.1385(3) 0.4673(3) 0.6129(3) 0.0361(7) Uani 1 1 d . . . . .
C8 C 0.2494(4) 0.4075(3) 0.6011(4) 0.0602(11) Uani 1 1 d . . . . .
H8A H 0.3100 0.4558 0.5657 0.090 Uiso 1 1 calc GR . . . .
H8B H 0.2622 0.3610 0.5579 0.090 Uiso 1 1 calc GR . . . .
H8C H 0.2455 0.3683 0.6721 0.090 Uiso 1 1 calc GR . . . .
C9 C 0.1471(3) 0.5291(3) 0.4984(3) 0.0507(10) Uani 1 1 d . . . . .
H9A H 0.0789 0.5684 0.5044 0.076 Uiso 1 1 calc GR . . . .
H9B H 0.1584 0.4818 0.4563 0.076 Uiso 1 1 calc GR . . . .
H9C H 0.2092 0.5757 0.4627 0.076 Uiso 1 1 calc GR . . . .
C10 C 0.0400(3) 0.3941(3) 0.6708(3) 0.0549(11) Uani 1 1 d . . . . .
H10A H 0.0354 0.3558 0.7423 0.082 Uiso 1 1 calc GR . . . .
H10B H 0.0503 0.3464 0.6294 0.082 Uiso 1 1 calc GR . . . .
H10C H -0.0281 0.4335 0.6772 0.082 Uiso 1 1 calc GR . . . .
C11 C -0.1246(2) 0.6885(2) 0.8073(2) 0.0246(6) Uani 1 1 d . . . . .
C12 C -0.2008(3) 0.7386(3) 0.7476(3) 0.0360(7) Uani 1 1 d . . . . .
C13 C -0.1690(4) 0.8505(3) 0.6827(4) 0.0659(14) Uani 1 1 d . . . . .
H13A H -0.1848 0.8915 0.7319 0.099 Uiso 1 1 calc GR . . . .
H13B H -0.2116 0.8773 0.6395 0.099 Uiso 1 1 calc GR . . . .
H13C H -0.0903 0.8538 0.6354 0.099 Uiso 1 1 calc GR . . . .
C14 C -0.3236(3) 0.7323(4) 0.8271(3) 0.0570(11) Uani 1 1 d . . . . .
H14A H -0.3424 0.6611 0.8683 0.086 Uiso 1 1 calc GR . . . .
H14B H -0.3695 0.7589 0.7871 0.086 Uiso 1 1 calc GR . . . .
H14C H -0.3366 0.7729 0.8760 0.086 Uiso 1 1 calc GR . . . .
C15 C -0.1791(4) 0.6746(4) 0.6686(4) 0.0715(14) Uani 1 1 d . . . . .
H15A H -0.1008 0.6767 0.6205 0.107 Uiso 1 1 calc GR . . . .
H15B H -0.2226 0.7032 0.6264 0.107 Uiso 1 1 calc GR . . . .
H15C H -0.2005 0.6038 0.7094 0.107 Uiso 1 1 calc GR . . . .
C16 C 0.1887(2) 0.6929(2) 0.9972(2) 0.0211(5) Uani 1 1 d . . . . .
C17 C 0.2435(2) 0.7571(2) 1.0345(2) 0.0265(6) Uani 1 1 d . . . . .
C18 C 0.3450(3) 0.8138(3) 0.9355(3) 0.0415(8) Uani 1 1 d . . . . .
H18A H 0.3995 0.7637 0.9066 0.062 Uiso 1 1 calc GR . . . .
H18B H 0.3780 0.8560 0.9576 0.062 Uiso 1 1 calc GR . . . .
H18C H 0.3213 0.8572 0.8804 0.062 Uiso 1 1 calc GR . . . .
C19 C 0.2785(3) 0.6883(3) 1.1243(3) 0.0385(7) Uani 1 1 d . . . . .
H19A H 0.2133 0.6562 1.1870 0.058 Uiso 1 1 calc GR . . . .
H19B H 0.3141 0.7300 1.1445 0.058 Uiso 1 1 calc GR . . . .
H19C H 0.3301 0.6354 1.0980 0.058 Uiso 1 1 calc GR . . . .
C20 C 0.1552(3) 0.8374(2) 1.0785(3) 0.0347(7) Uani 1 1 d . . . . .
H20A H 0.1322 0.8794 1.0223 0.052 Uiso 1 1 calc GR . . . .
H20B H 0.1869 0.8810 1.1003 0.052 Uiso 1 1 calc GR . . . .
H20C H 0.0914 0.8021 1.1403 0.052 Uiso 1 1 calc GR . . . .
C21 C 0.3223(2) 0.5463(2) 0.8059(2) 0.0225(5) Uani 1 1 d . . . . .
C22 C 0.4226(2) 0.4822(2) 0.8189(2) 0.0270(6) Uani 1 1 d . . . . .
C23 C 0.5271(3) 0.5057(3) 0.7114(3) 0.0508(10) Uani 1 1 d . . . . .
H23A H 0.5133 0.4898 0.6565 0.076 Uiso 1 1 calc GR . . . .
H23B H 0.5890 0.4640 0.7214 0.076 Uiso 1 1 calc GR . . . .
H23C H 0.5448 0.5780 0.6884 0.076 Uiso 1 1 calc GR . . . .
C24 C 0.3963(3) 0.3664(2) 0.8594(3) 0.0346(7) Uani 1 1 d . . . . .
H24A H 0.3299 0.3527 0.9267 0.052 Uiso 1 1 calc GR . . . .
H24B H 0.4582 0.3267 0.8715 0.052 Uiso 1 1 calc GR . . . .
H24C H 0.3841 0.3470 0.8056 0.052 Uiso 1 1 calc GR . . . .
C25 C 0.4400(3) 0.5133(3) 0.9059(3) 0.0405(8) Uani 1 1 d . . . . .
H25A H 0.4534 0.5867 0.8819 0.061 Uiso 1 1 calc GR . . . .
H25B H 0.5034 0.4758 0.9168 0.061 Uiso 1 1 calc GR . . . .
H25C H 0.3741 0.4970 0.9734 0.061 Uiso 1 1 calc GR . . . .
O2A O 0.3206(5) 0.9600(5) 0.6185(5) 0.0460(17) Uani 0.412(3) 1 d . . P A 1
C3A C 0.1670(9) 1.1170(7) 0.6492(10) 0.0623(10) Uani 0.412(3) 1 d . . P A 1
H3AA H 0.2337 1.1237 0.6575 0.093 Uiso 0.412(3) 1 calc GR . P A 1
H3AB H 0.1106 1.1652 0.6796 0.093 Uiso 0.412(3) 1 calc GR . P A 1
H3AC H 0.1841 1.1318 0.5729 0.093 Uiso 0.412(3) 1 calc GR . P A 1
C4A C 0.1034(9) 0.9810(8) 0.8199(9) 0.0623(10) Uani 0.412(3) 1 d . . P A 1
H4AA H 0.0498 0.9261 0.8631 0.093 Uiso 0.412(3) 1 calc GR . P A 1
H4AB H 0.0747 1.0419 0.8446 0.093 Uiso 0.412(3) 1 calc GR . P A 1
H4AC H 0.1727 0.9593 0.8275 0.093 Uiso 0.412(3) 1 calc GR . P A 1
C5A C 0.0152(9) 1.0026(8) 0.6912(10) 0.0623(10) Uani 0.412(3) 1 d . . P A 1
H5AA H 0.0350 1.0183 0.6143 0.093 Uiso 0.412(3) 1 calc GR . P A 1
H5AB H -0.0377 1.0537 0.7200 0.093 Uiso 0.412(3) 1 calc GR . P A 1
H5AC H -0.0178 0.9349 0.7279 0.093 Uiso 0.412(3) 1 calc GR . P A 1
O2 O 0.2765(4) 0.9704(3) 0.5485(4) 0.0636(17) Uani 0.588(3) 1 d . . P A 2
C3B C 0.1778(6) 1.0736(5) 0.7446(7) 0.0623(10) Uani 0.588(3) 1 d . . P A 2
H3BA H 0.2036 1.0304 0.7983 0.093 Uiso 0.588(3) 1 calc GR . P A 2
H3BB H 0.1233 1.1230 0.7750 0.093 Uiso 0.588(3) 1 calc GR . P A 2
H3BC H 0.2402 1.1100 0.6817 0.093 Uiso 0.588(3) 1 calc GR . P A 2
C4B C 0.0313(6) 0.9393(5) 0.8196(6) 0.0623(10) Uani 0.588(3) 1 d . . P A 2
H4BA H -0.0076 0.8963 0.8040 0.093 Uiso 0.588(3) 1 calc GR . P A 2
H4BB H -0.0213 0.9859 0.8569 0.093 Uiso 0.588(3) 1 calc GR . P A 2
H4BC H 0.0669 0.8962 0.8651 0.093 Uiso 0.588(3) 1 calc GR . P A 2
C5B C 0.0655(6) 1.0638(5) 0.6391(6) 0.0623(10) Uani 0.588(3) 1 d . . P A 2
H5BA H 0.1198 1.1038 0.5710 0.093 Uiso 0.588(3) 1 calc GR . P A 2
H5BB H 0.0102 1.1098 0.6749 0.093 Uiso 0.588(3) 1 calc GR . P A 2
H5BC H 0.0294 1.0167 0.6254 0.093 Uiso 0.588(3) 1 calc GR . P A 2
N1A N 0.4493(6) 0.8518(5) 0.4786(5) 0.0374(17) Uani 0.412(3) 1 d D U P A 1
H1A H 0.3985 0.8823 0.5372 0.045 Uiso 0.412(3) 1 calc R . P A 1
C26A C 0.5238(18) 0.7758(12) 0.5232(15) 0.053(4) Uani 0.412(3) 1 d D U P A 1
H26A H 0.5915 0.7638 0.4627 0.063 Uiso 0.412(3) 1 calc R . P A 1
H26B H 0.4854 0.7100 0.5643 0.063 Uiso 0.412(3) 1 calc R . P A 1
C27A C 0.5561(9) 0.8131(7) 0.5966(8) 0.055(2) Uani 0.412(3) 1 d D U P A 1
H27A H 0.6039 0.8723 0.5539 0.082 Uiso 0.412(3) 1 calc GR . P A 1
H27B H 0.5952 0.7583 0.6303 0.082 Uiso 0.412(3) 1 calc GR . P A 1
H27C H 0.4895 0.8323 0.6523 0.082 Uiso 0.412(3) 1 calc GR . P A 1
C28A C 0.5180(6) 0.9395(5) 0.3862(6) 0.0326(17) Uani 0.412(3) 1 d . U P A 1
H28A H 0.5701 0.9130 0.3260 0.039 Uiso 0.412(3) 1 calc R . P A 1
H28B H 0.5613 0.9698 0.4103 0.039 Uiso 0.412(3) 1 calc R . P A 1
C29A C 0.4427(8) 1.0218(6) 0.3482(8) 0.044(2) Uani 0.412(3) 1 d . U P A 1
H29A H 0.4047 0.9932 0.3187 0.065 Uiso 0.412(3) 1 calc GR . P A 1
H29B H 0.4872 1.0796 0.2928 0.065 Uiso 0.412(3) 1 calc GR . P A 1
H29C H 0.3884 1.0451 0.4089 0.065 Uiso 0.412(3) 1 calc GR . P A 1
C30A C 0.3782(15) 0.7987(12) 0.4546(12) 0.058(4) Uani 0.412(3) 1 d . U P A 1
H30A H 0.3271 0.8493 0.4320 0.069 Uiso 0.412(3) 1 calc R . P A 1
H30B H 0.3334 0.7477 0.5212 0.069 Uiso 0.412(3) 1 calc R . P A 1
C31A C 0.4433(11) 0.7438(9) 0.3660(9) 0.078(4) Uani 0.412(3) 1 d . U P A 1
H31A H 0.4850 0.7941 0.2986 0.117 Uiso 0.412(3) 1 calc GR . P A 1
H31B H 0.3916 0.7095 0.3560 0.117 Uiso 0.412(3) 1 calc GR . P A 1
H31C H 0.4941 0.6933 0.3876 0.117 Uiso 0.412(3) 1 calc GR . P A 1
N1B N 0.3899(8) 0.8426(5) 0.4265(7) 0.052(2) Uani 0.588(3) 1 d . U P A 2
H1B H 0.3389 0.8761 0.4824 0.062 Uiso 0.588(3) 1 calc R . P A 2
C26B C 0.4599(8) 0.7653(6) 0.4774(7) 0.067(3) Uani 0.588(3) 1 d D U P A 2
H26C H 0.5187 0.7376 0.4214 0.080 Uiso 0.588(3) 1 calc R . P A 2
H26D H 0.4126 0.7079 0.5323 0.080 Uiso 0.588(3) 1 calc R . P A 2
C27B C 0.5139(13) 0.8099(11) 0.5303(14) 0.081(5) Uani 0.588(3) 1 d D U P A 2
H27D H 0.5598 0.8678 0.4771 0.121 Uiso 0.588(3) 1 calc GR . P A 2
H27E H 0.5595 0.7572 0.5575 0.121 Uiso 0.588(3) 1 calc GR . P A 2
H27F H 0.4563 0.8328 0.5897 0.121 Uiso 0.588(3) 1 calc GR . P A 2
C28B C 0.4588(6) 0.9285(5) 0.3303(6) 0.057(2) Uani 0.588(3) 1 d . U P A 2
H28C H 0.4961 0.9654 0.3545 0.069 Uiso 0.588(3) 1 calc R . P A 2
H28D H 0.4089 0.9775 0.3041 0.069 Uiso 0.588(3) 1 calc R . P A 2
C29B C 0.5462(8) 0.8901(6) 0.2367(7) 0.088(3) Uani 0.588(3) 1 d . U P A 2
H29D H 0.5907 0.9475 0.1805 0.132 Uiso 0.588(3) 1 calc GR . P A 2
H29E H 0.5096 0.8594 0.2075 0.132 Uiso 0.588(3) 1 calc GR . P A 2
H29F H 0.5938 0.8390 0.2627 0.132 Uiso 0.588(3) 1 calc GR . P A 2
C30B C 0.3166(7) 0.7890(5) 0.4015(6) 0.064(2) Uani 0.588(3) 1 d . U P A 2
H30C H 0.2849 0.7286 0.4633 0.077 Uiso 0.588(3) 1 calc R . P A 2
H30D H 0.3649 0.7633 0.3393 0.077 Uiso 0.588(3) 1 calc R . P A 2
C31B C 0.2164(9) 0.8522(6) 0.3756(11) 0.110(4) Uani 0.588(3) 1 d . U P A 2
H31D H 0.2174 0.8408 0.3116 0.165 Uiso 0.588(3) 1 calc GR . P A 2
H31E H 0.2248 0.9250 0.3629 0.165 Uiso 0.588(3) 1 calc GR . P A 2
H31F H 0.1464 0.8290 0.4366 0.165 Uiso 0.588(3) 1 calc GR . P A 2
C33 C 0.8598(4) 0.7687(4) 0.0635(4) 0.0685(13) Uani 1 1 d . . . . .
N2A N 0.7369(7) 0.9004(6) -0.0316(7) 0.051(2) Uani 0.412(3) 1 d . . P A 1
C32A C 0.7909(7) 0.8485(7) 0.0038(8) 0.042(2) Uani 0.412(3) 1 d . . P A 1
N2B N 0.6937(7) 0.8759(6) 0.1440(8) 0.095(3) Uani 0.588(3) 1 d . . P A 2
C32B C 0.7698(7) 0.8258(7) 0.1043(10) 0.083(3) Uani 0.588(3) 1 d . . P A 2
N3 N 0.6435(15) 1.0148(14) -0.1231(13) 0.156(5) Uani 0.5 1 d . U P B 1
C34 C 0.4814(11) 0.9526(11) 0.0734(12) 0.093(3) Uani 0.5 1 d D U P B 1
C35 C 0.5682(14) 0.9932(14) -0.0402(12) 0.106(4) Uani 0.5 1 d D U P B 1

loop_
_atom_site_aniso_label
_atom_site_aniso_U_11
_atom_site_aniso_U_22
_atom_site_aniso_U_33
_atom_site_aniso_U_23
_atom_site_aniso_U_13
_atom_site_aniso_U_12
Dy1 0.01266(7) 0.01482(7) 0.02136(7) -0.00451(5) -0.00277(5) -0.00266(4)
Mn1 0.01188(17) 0.01433(18) 0.02178(19) -0.00493(15) -0.00463(15) -0.00252(14)
O1 0.0260(10) 0.0155(9) 0.0352(11) -0.0019(8) -0.0028(9) -0.0025(8)
O1OH 0.0125(8) 0.0144(8) 0.0218(9) -0.0065(7) -0.0038(7) -0.0014(6)
O3 0.0438(13) 0.0449(13) 0.0255(11) -0.0127(10) 0.0034(10) -0.0256(11)
O4 0.0227(9) 0.0259(10) 0.0221(9) -0.0083(8) -0.0047(8) -0.0036(8)
O5 0.0198(10) 0.0238(10) 0.0370(11) 0.0012(8) -0.0114(9) -0.0043(8)
O6 0.0162(9) 0.0231(9) 0.0295(10) -0.0032(8) -0.0083(8) -0.0027(7)
O7 0.0328(11) 0.0205(9) 0.0311(11) -0.0052(8) -0.0112(9) -0.0094(8)
O8 0.0198(9) 0.0225(9) 0.0264(9) -0.0075(8) -0.0070(8) -0.0062(7)
O9 0.0170(10) 0.0373(12) 0.0341(11) 0.0040(10) 0.0001(9) 0.0028(9)
O10 0.0125(8) 0.0206(9) 0.0284(10) -0.0074(8) -0.0031(7) -0.0010(7)
C1 0.053(2) 0.0212(18) 0.096(3) -0.013(2) 0.043(2) -0.0054(17)
C2 0.044(2) 0.0197(15) 0.064(2) -0.0096(16) 0.0104(18) 0.0030(14)
C6 0.0178(12) 0.0299(14) 0.0248(13) -0.0099(11) -0.0048(11) -0.0031(11)
C7 0.0352(17) 0.0398(17) 0.0328(16) -0.0208(14) -0.0046(13) -0.0055(14)
C8 0.051(2) 0.055(2) 0.061(3) -0.030(2) -0.006(2) 0.011(2)
C9 0.055(2) 0.069(3) 0.0307(17) -0.0242(18) -0.0077(16) -0.017(2)
C10 0.057(2) 0.062(2) 0.045(2) -0.0332(19) 0.0005(18) -0.028(2)
C11 0.0185(13) 0.0222(13) 0.0281(14) -0.0036(11) -0.0074(11) -0.0001(10)
C12 0.0256(15) 0.0358(17) 0.0420(18) 0.0018(14) -0.0185(14) -0.0015(13)
C13 0.046(2) 0.057(3) 0.076(3) 0.027(2) -0.038(2) -0.0088(19)
C14 0.0271(17) 0.070(3) 0.057(2) 0.006(2) -0.0198(17) 0.0024(17)
C15 0.078(3) 0.096(4) 0.065(3) -0.032(3) -0.049(3) 0.014(3)
C16 0.0138(12) 0.0212(13) 0.0278(13) -0.0122(11) -0.0043(10) -0.0007(10)
C17 0.0201(13) 0.0241(14) 0.0377(16) -0.0164(12) -0.0078(12) -0.0036(11)
C18 0.0280(16) 0.0431(19) 0.051(2) -0.0219(16) -0.0030(15) -0.0167(14)
C19 0.0361(17) 0.0394(18) 0.057(2) -0.0222(16) -0.0289(16) 0.0002(14)
C20 0.0320(16) 0.0308(16) 0.0473(18) -0.0251(14) -0.0127(14) 0.0015(13)
C21 0.0157(12) 0.0236(13) 0.0244(13) -0.0092(11) -0.0025(10) -0.0023(10)
C22 0.0130(12) 0.0273(14) 0.0326(15) -0.0075(12) -0.0031(11) 0.0010(11)
C23 0.0187(15) 0.052(2) 0.049(2) -0.0019(17) 0.0038(15) 0.0081(15)
C24 0.0260(15) 0.0257(15) 0.0477(18) -0.0124(13) -0.0121(14) 0.0065(12)
C25 0.0304(16) 0.0399(18) 0.064(2) -0.0209(17) -0.0284(16) 0.0050(14)
O2A 0.034(3) 0.038(3) 0.048(4) -0.028(3) 0.015(3) -0.019(2)
C3A 0.055(2) 0.0358(17) 0.069(2) -0.0186(16) -0.0012(18) 0.0061(14)
C4A 0.055(2) 0.0358(17) 0.069(2) -0.0186(16) -0.0012(18) 0.0061(14)
C5A 0.055(2) 0.0358(17) 0.069(2) -0.0186(16) -0.0012(18) 0.0061(14)
O2 0.058(3) 0.027(2) 0.059(3) -0.015(2) 0.025(3) -0.014(2)
C3B 0.055(2) 0.0358(17) 0.069(2) -0.0186(16) -0.0012(18) 0.0061(14)
C4B 0.055(2) 0.0358(17) 0.069(2) -0.0186(16) -0.0012(18) 0.0061(14)
C5B 0.055(2) 0.0358(17) 0.069(2) -0.0186(16) -0.0012(18) 0.0061(14)
N1A 0.038(4) 0.031(4) 0.024(3) -0.012(3) 0.011(3) -0.012(3)
C26A 0.062(9) 0.034(8) 0.037(6) -0.009(6) 0.003(5) -0.007(6)
C27A 0.063(6) 0.040(5) 0.048(5) 0.003(4) -0.020(5) -0.006(4)
C28A 0.025(4) 0.022(3) 0.032(4) -0.004(3) 0.003(3) -0.004(3)
C29A 0.058(5) 0.035(4) 0.058(5) -0.003(4) -0.047(5) -0.006(4)
C30A 0.059(8) 0.052(9) 0.039(7) -0.029(7) 0.019(6) -0.027(9)
C31A 0.089(8) 0.070(7) 0.050(6) -0.039(6) 0.024(6) -0.047(7)
N1B 0.049(5) 0.028(4) 0.044(4) -0.013(3) 0.012(3) 0.000(4)
C26B 0.060(5) 0.037(4) 0.059(5) -0.008(3) 0.011(4) 0.004(4)
C27B 0.051(6) 0.060(10) 0.085(10) 0.004(7) 0.001(6) -0.016(6)
C28B 0.053(4) 0.029(3) 0.055(4) -0.009(3) 0.008(3) -0.006(3)
C29B 0.076(6) 0.047(4) 0.070(5) -0.011(4) 0.035(4) -0.018(4)
C30B 0.074(5) 0.040(4) 0.051(4) -0.016(3) 0.007(4) -0.021(4)
C31B 0.102(8) 0.033(4) 0.156(11) -0.027(5) -0.022(7) 0.014(5)
C33 0.037(2) 0.076(3) 0.091(3) -0.050(3) -0.007(2) -0.001(2)
N2A 0.033(4) 0.037(4) 0.067(5) -0.023(4) -0.001(4) -0.003(3)
C32A 0.029(4) 0.034(4) 0.048(5) -0.036(4) 0.019(4) -0.013(4)
N2B 0.067(5) 0.066(5) 0.127(7) -0.052(5) -0.002(5) 0.001(4)
C32B 0.048(4) 0.061(5) 0.138(9) -0.063(6) -0.009(5) -0.010(4)
N3 0.160(9) 0.187(10) 0.125(7) -0.061(7) -0.044(6) -0.021(8)
C34 0.077(7) 0.097(9) 0.120(8) -0.040(7) -0.048(6) 0.002(6)
C35 0.110(9) 0.133(11) 0.107(8) -0.061(8) -0.047(6) -0.025(8)

loop_
_atom_type_symbol
_atom_type_description
_atom_type_scat_dispersion_real
_atom_type_scat_dispersion_imag
_atom_type_scat_source
C C 0.0033 0.0016 'International Tables Vol C Tables 4.2.6.8 and 6.1.1.4'
H H 0.0000 0.0000 'International Tables Vol C Tables 4.2.6.8 and 6.1.1.4'
Dy Dy -0.1892 4.4098 'International Tables Vol C Tables 4.2.6.8 and 6.1.1.4'
Mn Mn 0.3368 0.7283 'International Tables Vol C Tables 4.2.6.8 and 6.1.1.4'
N N 0.0061 0.0033 'International Tables Vol C Tables 4.2.6.8 and 6.1.1.4'
O O 0.0106 0.0060 'International Tables Vol C Tables 4.2.6.8 and 6.1.1.4'

loop_
_geom_angle_atom_site_label_1
_geom_angle_atom_site_label_2
_geom_angle_atom_site_label_3
_geom_angle
_geom_angle_site_symmetry_1
_geom_angle_site_symmetry_3
Mn1 Dy1 Mn1 48.396(12) 2_567 .
O1 Dy1 Mn1 147.62(6) . 2_567
O1 Dy1 Mn1 148.17(5) . .
O1 Dy1 O1OH 138.35(7) . .
O1 Dy1 O3 87.23(8) . .
O1 Dy1 O4 136.16(7) . .
O1 Dy1 O5 82.60(7) . .
O1 Dy1 O7 81.45(7) . .
O1 Dy1 O9 86.49(7) . .
O1 Dy1 O10 136.98(7) . .
O1 Dy1 C6 112.39(8) . .
O1 Dy1 C21 111.48(8) . .
O1OH Dy1 Mn1 30.72(4) . .
O1OH Dy1 Mn1 31.14(4) . 2_567
O1OH Dy1 O3 125.33(7) . .
O1OH Dy1 O4 72.77(6) . .
O1OH Dy1 O5 77.71(7) . .
O1OH Dy1 O7 77.14(6) . .
O1OH Dy1 O9 123.37(7) . .
O1OH Dy1 O10 71.82(6) . .
O1OH Dy1 C6 99.33(7) . .
O1OH Dy1 C21 97.73(7) . .
O3 Dy1 Mn1 123.78(6) . 2_567
O3 Dy1 Mn1 94.82(5) . .
O3 Dy1 O4 52.97(7) . .
O3 Dy1 O9 75.60(9) . .
O3 Dy1 O10 94.82(8) . .
O3 Dy1 C6 26.38(8) . .
O3 Dy1 C21 85.38(9) . .
O4 Dy1 Mn1 43.33(4) . .
O4 Dy1 Mn1 76.04(4) . 2_567
O4 Dy1 C6 26.64(7) . .
O4 Dy1 C21 85.59(7) . .
O5 Dy1 Mn1 66.28(5) . .
O5 Dy1 Mn1 108.36(5) . 2_567
O5 Dy1 O3 82.45(8) . .
O5 Dy1 O4 75.36(7) . .
O5 Dy1 O9 155.91(8) . .
O5 Dy1 O10 140.33(6) . .
O5 Dy1 C6 78.82(8) . .
O5 Dy1 C21 160.93(8) . .
O7 Dy1 Mn1 66.55(5) . 2_567
O7 Dy1 Mn1 107.53(5) . .
O7 Dy1 O3 153.29(8) . .
O7 Dy1 O4 142.38(6) . .
O7 Dy1 O5 119.57(8) . .
O7 Dy1 O9 79.61(8) . .
O7 Dy1 O10 77.79(7) . .
O7 Dy1 C6 159.21(8) . .
O7 Dy1 C21 76.54(7) . .
O9 Dy1 Mn1 124.83(5) . .
O9 Dy1 Mn1 92.25(5) . 2_567
O9 Dy1 O4 98.55(7) . .
O9 Dy1 O10 53.02(6) . .
O9 Dy1 C6 85.66(8) . .
O9 Dy1 C21 26.25(7) . .
O10 Dy1 Mn1 42.22(4) . 2_567
O10 Dy1 Mn1 74.60(4) . .
O10 Dy1 O4 71.79(6) . .
O10 Dy1 C6 81.65(7) . .
O10 Dy1 C21 26.79(7) . .
C6 Dy1 Mn1 99.74(6) . 2_567
C6 Dy1 Mn1 69.33(6) . .
C6 Dy1 C21 83.75(8) . .
C21 Dy1 Mn1 100.34(5) . .
C21 Dy1 Mn1 66.94(5) . 2_567
Dy1 Mn1 Dy1 131.605(12) 2_567 .
Mn1 Mn1 Dy1 65.414(14) 2_567 .
Mn1 Mn1 Dy1 66.191(14) 2_567 2_567
O1OH Mn1 Dy1 99.65(6) . 2_567
O1OH Mn1 Dy1 39.39(5) 2_567 2_567
O1OH Mn1 Dy1 98.95(5) 2_567 .
O1OH Mn1 Dy1 38.81(5) . .
O1OH Mn1 Mn1 41.45(5) . 2_567
O1OH Mn1 Mn1 41.46(5) 2_567 2_567
O1OH Mn1 O1OH 82.91(8) 2_567 .
O1OH Mn1 O4 98.37(7) 2_567 .
O1OH Mn1 O4 84.21(7) . .
O1OH Mn1 O6 95.41(8) . .
O1OH Mn1 O6 174.90(8) 2_567 .
O1OH Mn1 O8 174.13(8) . 2_567
O1OH Mn1 O8 95.63(8) 2_567 2_567
O1OH Mn1 O10 97.90(7) . 2_567
O1OH Mn1 O10 83.64(7) 2_567 2_567
O4 Mn1 Dy1 47.02(5) . .
O4 Mn1 Dy1 135.27(5) . 2_567
O4 Mn1 Mn1 91.70(5) . 2_567
O6 Mn1 Dy1 82.52(5) . .
O6 Mn1 Dy1 136.81(6) . 2_567
O6 Mn1 Mn1 136.66(6) . 2_567
O6 Mn1 O4 86.22(7) . .
O6 Mn1 O8 86.52(8) . 2_567
O6 Mn1 O10 91.84(7) . 2_567
O8 Mn1 Dy1 136.44(6) 2_567 .
O8 Mn1 Dy1 82.56(6) 2_567 2_567
O8 Mn1 Mn1 136.81(6) 2_567 2_567
O8 Mn1 O4 90.39(7) 2_567 .
O8 Mn1 O10 87.57(7) 2_567 2_567
O10 Mn1 Dy1 134.63(5) 2_567 .
O10 Mn1 Dy1 46.20(5) 2_567 2_567
O10 Mn1 Mn1 91.02(5) 2_567 2_567
O10 Mn1 O4 177.27(7) 2_567 .
C1 O1 Dy1 160.8(3) . .
Mn1 O1OH Dy1 110.48(8) . .
Mn1 O1OH Dy1 109.47(8) 2_567 .
Mn1 O1OH Mn1 97.10(8) 2_567 .
C6 O3 Dy1 96.03(17) . .
Mn1 O4 Dy1 89.65(6) . .
C6 O4 Dy1 90.26(16) . .
C6 O4 Mn1 165.02(19) . .
C11 O5 Dy1 135.80(18) . .
C11 O6 Mn1 129.03(17) . .
C16 O7 Dy1 135.99(17) . .
C16 O8 Mn1 129.22(17) . 2_567
C21 O9 Dy1 94.41(16) . .
Mn1 O10 Dy1 91.58(6) 2_567 .
C21 O10 Dy1 92.81(16) . .
C21 O10 Mn1 152.38(18) . 2_567
O1 C1 C2 121.6(3) . .
O1 C1 O2A 117.1(4) . .
O1 C1 O2 116.8(4) . .
O2A C1 C2 111.7(4) . .
O2 C1 C2 116.0(4) . .
C1 C2 C3A 108.8(4) . .
C1 C2 C5A 107.6(5) . .
C1 C2 C3B 111.4(4) . .
C1 C2 C4B 109.0(3) . .
C4A C2 C1 111.8(5) . .
C4A C2 C3A 109.2(7) . .
C4A C2 C5A 114.3(7) . .
C5A C2 C3A 104.8(7) . .
C4B C2 C3B 105.2(5) . .
C5B C2 C1 109.2(5) . .
C5B C2 C3B 114.0(5) . .
C5B C2 C4B 107.9(5) . .
O3 C6 Dy1 57.58(15) . .
O3 C6 O4 120.5(3) . .
O3 C6 C7 118.8(3) . .
O4 C6 Dy1 63.10(14) . .
O4 C6 C7 120.6(3) . .
C7 C6 Dy1 171.6(2) . .
C6 C7 C8 106.4(3) . .
C6 C7 C9 110.0(3) . .
C9 C7 C8 108.4(3) . .
C10 C7 C6 110.5(3) . .
C10 C7 C8 111.3(3) . .
C10 C7 C9 110.1(3) . .
O5 C11 O6 124.9(3) . .
O5 C11 C12 119.1(2) . .
O6 C11 C12 116.0(2) . .
C13 C12 C11 111.2(3) . .
C13 C12 C14 110.3(3) . .
C13 C12 C15 109.1(4) . .
C14 C12 C11 111.2(3) . .
C14 C12 C15 110.0(3) . .
C15 C12 C11 104.9(3) . .
O7 C16 O8 125.0(2) . .
O7 C16 C17 118.0(2) . .
O8 C16 C17 117.1(2) . .
C18 C17 C16 108.9(2) . .
C18 C17 C20 109.3(3) . .
C19 C17 C16 111.4(2) . .
C19 C17 C18 110.7(3) . .
C19 C17 C20 109.8(3) . .
C20 C17 C16 106.7(2) . .
O9 C21 Dy1 59.34(14) . .
O9 C21 O10 119.6(2) . .
O9 C21 C22 120.9(2) . .
O10 C21 Dy1 60.39(14) . .
O10 C21 C22 119.4(2) . .
C22 C21 Dy1 175.52(19) . .
C21 C22 C23 111.0(3) . .
C21 C22 C24 110.0(2) . .
C21 C22 C25 105.7(2) . .
C23 C22 C24 110.2(3) . .
C23 C22 C25 110.4(3) . .
C24 C22 C25 109.4(3) . .
C28A N1A C26A 109.8(10) . .
C30A N1A C26A 111.2(11) . .
C30A N1A C28A 115.8(9) . .
N1A C26A C27A 113.0(10) . .
N1A C28A C29A 110.3(7) . .
N1A C30A C31A 114.2(12) . .
C28B N1B C26B 112.8(7) . .
C30B N1B C26B 111.5(7) . .
C30B N1B C28B 113.3(7) . .
N1B C26B C27B 114.5(8) . .
N1B C28B C29B 113.5(6) . .
N1B C30B C31B 119.0(7) . .
N2A C32A C33 175.1(8) . .
N2B C32B C33 176.1(12) . .
C35 C34 N3 128.7(18) . 2_675
N3 C35 C34 171(2) . .

loop_
_geom_bond_atom_site_label_1
_geom_bond_atom_site_label_2
_geom_bond_distance
_geom_bond_site_symmetry_2
Dy1 Mn1 3.4237(4) .
Dy1 Mn1 3.4029(4) 2_567
Dy1 O1 2.2489(19) .
Dy1 O1OH 2.2903(17) .
Dy1 O3 2.384(2) .
Dy1 O4 2.5046(19) .
Dy1 O5 2.3364(19) .
Dy1 O7 2.330(2) .
Dy1 O9 2.435(2) .
Dy1 O10 2.4571(19) .
Dy1 C6 2.809(3) .
Dy1 C21 2.823(3) .
Mn1 Dy1 3.4029(4) 2_567
Mn1 Mn1 2.7982(7) 2_567
Mn1 O1OH 1.8668(17) .
Mn1 O1OH 1.8666(18) 2_567
Mn1 O4 2.3495(19) .
Mn1 O6 1.9698(19) .
Mn1 O8 1.9746(18) 2_567
Mn1 O10 2.2877(18) 2_567
O1 C1 1.232(4) .
O1OH Mn1 1.8666(18) 2_567
O3 C6 1.255(4) .
O4 C6 1.259(3) .
O5 C11 1.251(3) .
O6 C11 1.271(3) .
O7 C16 1.250(3) .
O8 Mn1 1.9745(18) 2_567
O8 C16 1.267(3) .
O9 C21 1.252(3) .
O10 Mn1 2.2877(18) 2_567
O10 C21 1.274(3) .
C1 C2 1.522(5) .
C1 O2A 1.431(8) .
C1 O2 1.344(6) .
C2 C3A 1.559(10) .
C2 C4A 1.400(12) .
C2 C5A 1.555(13) .
C2 C3B 1.574(9) .
C2 C4B 1.568(8) .
C2 C5B 1.481(9) .
C6 C7 1.530(4) .
C7 C8 1.534(5) .
C7 C9 1.534(5) .
C7 C10 1.515(5) .
C11 C12 1.537(4) .
C12 C13 1.515(5) .
C12 C14 1.517(5) .
C12 C15 1.532(6) .
C16 C17 1.539(4) .
C17 C18 1.532(4) .
C17 C19 1.527(5) .
C17 C20 1.534(4) .
C21 C22 1.521(4) .
C22 C23 1.525(4) .
C22 C24 1.526(4) .
C22 C25 1.533(5) .
N1A C26A 1.502(15) .
N1A C28A 1.501(9) .
N1A C30A 1.466(18) .
C26A C27A 1.517(15) .
C28A C29A 1.511(11) .
C30A C31A 1.526(16) .
N1B C26B 1.512(13) .
N1B C28B 1.507(9) .
N1B C30B 1.505(12) .
C26B C27B 1.521(13) .
C28B C29B 1.513(9) .
C30B C31B 1.583(14) .
C33 C32A 1.585(13) .
C33 C32B 1.326(9) .
N2A C32A 1.092(13) .
N2B C32B 1.156(10) .
N3 C35 1.144(19) .
C34 N3 1.54(2) 2_675
C34 C35 1.493(14) .
